data_7718129
loop_
_publ_author_name
'Sugimoto, Hideki'
'Yoneda, Akira'
'Yano, Mayuka'
'Sato, Kazunobu'
'Shiota, Yoshihito'
'Miyanishi, Mayuko'
'Yoshizawa, Kazunari'
'Itoh, Shinobu'

_publ_section_title
;
 Redox-active tin(II) complexes with sterically demanding
 <i>o</i>-phenylenediamido ligands and their reactivity with organic
 azides.
;
_journal_issue 12
_journal_name_full 'Dalton transactions (Cambridge, England : 2003)'
_journal_page_first 5025
_journal_page_last 5034
_journal_paper_doi 10.1039/d5dt00100e
_journal_volume 54
_journal_year 2025
_chemical_formula_moiety 'C72 H90 N2 O3 Sn, C2 H3 N, C1.43 N0.99'
_chemical_formula_sum 'C75.42 H93 N3.98 O3 Sn'
_chemical_formula_weight 1222.01
_space_group_crystal_system monoclinic
_space_group_IT_number 14
_space_group_name_Hall '-P 2ybc'
_space_group_name_H-M_alt 'P 1 21/c 1'
_atom_sites_solution_hydrogens geom
_atom_sites_solution_primary dual
_audit_creation_date 2022-12-22
_audit_creation_method
;
Olex2 1.2
(compiled 2018.05.29 svn.r3508 for OlexSys, GUI svn.r5506)
;
_audit_update_record
;
2024-01-12 deposited with the CCDC.	2025-02-07 downloaded from the CCDC.
;
_cell_angle_alpha 90
_cell_angle_beta 109.078(8)
_cell_angle_gamma 90
_cell_formula_units_Z 4
_cell_length_a 16.8998(13)
_cell_length_b 18.8654(16)
_cell_length_c 22.6765(19)
_cell_measurement_reflns_used 26748
_cell_measurement_temperature 115
_cell_measurement_theta_max 25.39
_cell_measurement_theta_min 1.90
_cell_volume 6832.7(10)
_computing_molecular_graphics 'Olex2 (Dolomanov et al., 2009)'
_computing_publication_material 'Olex2 (Dolomanov et al., 2009)'
_computing_structure_refinement 'ShelXL (Sheldrick, 2015)'
_computing_structure_solution 'ShelXT (Sheldrick, 2015)'
_diffrn_ambient_temperature 115
_diffrn_detector 'Image Plate'
_diffrn_detector_type 'Rigaku IP'
_diffrn_measured_fraction_theta_full 0.999
_diffrn_measured_fraction_theta_max 0.997
_diffrn_measurement_device 'four-circle diffractometer'
_diffrn_measurement_device_type 'Rigaku R-AXIS SPIDER IP'
_diffrn_measurement_method '\w scans'
_diffrn_radiation_monochromator graphite
_diffrn_radiation_probe x-ray
_diffrn_radiation_type MoK\a
_diffrn_radiation_wavelength 0.71075
_diffrn_reflns_av_R_equivalents 0.1678
_diffrn_reflns_av_unetI/netI 0.1523
_diffrn_reflns_Laue_measured_fraction_full 0.999
_diffrn_reflns_Laue_measured_fraction_max 0.997
_diffrn_reflns_limit_h_max 20
_diffrn_reflns_limit_h_min -20
_diffrn_reflns_limit_k_max 22
_diffrn_reflns_limit_k_min -20
_diffrn_reflns_limit_l_max 27
_diffrn_reflns_limit_l_min -27
_diffrn_reflns_number 54012
_diffrn_reflns_point_group_measured_fraction_full 0.999
_diffrn_reflns_point_group_measured_fraction_max 0.997
_diffrn_reflns_theta_full 25.242
_diffrn_reflns_theta_max 25.348
_diffrn_reflns_theta_min 2.118
_diffrn_source 'sealed X-ray tube'
_diffrn_source_target Mo
_exptl_absorpt_coefficient_mu 0.422
_exptl_absorpt_correction_T_max 1.0000
_exptl_absorpt_correction_T_min 0.6941
_exptl_absorpt_correction_type multi-scan
_exptl_absorpt_process_details ABSCOR(Rigaku,1995)
_exptl_crystal_colour orange
_exptl_crystal_colour_primary orange
_exptl_crystal_density_diffrn 1.188
_exptl_crystal_description block
_exptl_crystal_F_000 2590
_exptl_crystal_size_max 0.2
_exptl_crystal_size_mid 0.2
_exptl_crystal_size_min 0.1
_refine_diff_density_max 1.852
_refine_diff_density_min -0.708
_refine_diff_density_rms 0.087
_refine_ls_extinction_method none
_refine_ls_goodness_of_fit_ref 0.933
_refine_ls_hydrogen_treatment constr
_refine_ls_matrix_type full
_refine_ls_number_parameters 763
_refine_ls_number_reflns 12475
_refine_ls_number_restraints 0
_refine_ls_restrained_S_all 0.933
_refine_ls_R_factor_all 0.1358
_refine_ls_R_factor_gt 0.0611
_refine_ls_shift/su_max 0.001
_refine_ls_shift/su_mean 0.000
_refine_ls_structure_factor_coef Fsqd
_refine_ls_weighting_details 'w=1/[\s^2^(Fo^2^)+(0.0652P)^2^] where P=(Fo^2^+2Fc^2^)/3'
_refine_ls_weighting_scheme calc
_refine_ls_wR_factor_gt 0.1252
_refine_ls_wR_factor_ref 0.1457
_reflns_Friedel_coverage 0.000
_reflns_number_gt 6856
_reflns_number_total 12475
_reflns_threshold_expression 'I > 2\s(I)'
_cod_data_source_file d5dt00100e2.cif
_cod_data_source_block shelx_trans_CCDC3
_cod_depositor_comments 'Adding full bibliography for 7718127--7718131.cif.'
_cod_database_code 7718129
_shelx_shelxl_version_number 2018/1
_shelx_space_group_comment
;
The symmetry employed for this shelxl refinement is uniquely defined
by the following loop, which should always be used as a source of
symmetry information in preference to the above space-group names.
They are only intended as comments.
;
_shelx_estimated_absorpt_t_max 0.959
_shelx_estimated_absorpt_t_min 0.920
_olex2_refinement_description
;
1. Fixed Uiso
 At 1.2 times of:
  All C(H) groups, All C(H,H) groups
 At 1.5 times of:
  All C(H,H,H) groups
2. Others
 Fixed Sof: C1(0.75)
3.a Ternary CH refined with riding coordinates:
 C00V(H00V), C00X(H00X), C013(H013), C017(H017), C01D(H01E), C01H(H01J),
 C01M(H01R), C01R(H01)
3.b Secondary CH2 refined with riding coordinates:
 C01U(H2AA,HF), C01V(H3AA,HG), C021(H02D,H02E), C025(H02O,H02P)
3.c Aromatic/amide H refined with riding coordinates:
 C009(H009), C00D(H00D), C00E(H00E), C00G(H00G), C00I(H00I), C00K(H00K),
 C00O(H00O), C00R(H00R), C00Y(H00Y), C010(H010), C011(H011), C012(H012),
 C014(H014), C019(H019), C01B(H01D), C01F(H01I), C01I(H01K), C01P(H01Y),
 C01Z(H6AA), C026(H026)
3.d Idealised Me refined as rotating group:
 C01A(H01A,H01B,H01C), C01E(H01F,H01G,H01H), C01J(H01L,H01M,H01N), C01L(H01O,
 H01P,H01Q), C01N(H01S,H01T,H01U), C01O(H01V,H01W,H01X), C01Q(H01Z,H,HA),
 C01S(H0AA,HB,HC), C01T(H1AA,HD,HE), C01W(H4AA,HH,HI), C01X(H5AA,HJ,HK),
 C01Y(H7AA,HL,HM), C020(H02A,H02B,H02C), C022(H02F,H02G,H02H), C023(H02I,H02J,
 H02K), C024(H02L,H02M,H02N), C027(H02Q,H02R,H02S), C028(H02T,H02U,H02V),
 C029(H02W,H02X,H02Y)
;
_olex2_submission_special_instructions 'No special instructions were received'

loop_
_space_group_symop_operation_xyz
'x, y, z'
'-x, y+1/2, -z+1/2'
'-x, -y, -z'
'x, -y-1/2, z-1/2'

loop_
_atom_site_label
_atom_site_type_symbol
_atom_site_fract_x
_atom_site_fract_y
_atom_site_fract_z
_atom_site_U_iso_or_equiv
_atom_site_adp_type
_atom_site_occupancy
_atom_site_site_symmetry_order
_atom_site_calc_flag
_atom_site_refinement_flags_posn
_atom_site_refinement_flags_adp
_atom_site_refinement_flags_occupancy
_atom_site_disorder_assembly
_atom_site_disorder_group
Sn01 Sn 0.71137(2) 0.62627(2) 0.60365(2) 0.02719(12) Uani 1 1 d . . . . .
N002 N 0.6548(2) 0.6475(2) 0.50894(18) 0.0240(10) Uani 1 1 d . . . . .
O003 O 0.5768(2) 0.5270(2) 0.30605(17) 0.0453(11) Uani 1 1 d . . . . .
O004 O 0.6615(2) 0.4157(2) 0.35796(17) 0.0409(10) Uani 1 1 d . . . . .
N005 N 0.7425(2) 0.5344(2) 0.56320(18) 0.0219(10) Uani 1 1 d . . . . .
O006 O 0.8317(2) 0.6928(2) 0.59248(18) 0.0439(11) Uani 1 1 d . . . . .
C007 C 0.6261(3) 0.7156(3) 0.4870(2) 0.0213(12) Uani 1 1 d . . . . .
C008 C 0.6618(3) 0.5920(3) 0.4688(2) 0.0208(12) Uani 1 1 d . . . . .
C009 C 0.6495(3) 0.7516(3) 0.4411(2) 0.0217(12) Uani 1 1 d . . . . .
H009 H 0.683712 0.728034 0.421310 0.026 Uiso 1 1 calc R . . . .
C00A C 0.9351(3) 0.4223(3) 0.6136(2) 0.0239(12) Uani 1 1 d . . . . .
C00B C 0.8070(3) 0.4892(3) 0.5979(2) 0.0201(11) Uani 1 1 d . . . . .
C00C C 0.7071(3) 0.5320(3) 0.4978(2) 0.0218(12) Uani 1 1 d . . . . .
C00D C 0.8706(3) 0.4631(3) 0.5760(2) 0.0223(12) Uani 1 1 d . . . . .
H00D H 0.868850 0.473740 0.534623 0.027 Uiso 1 1 calc R . . . .
C00E C 0.5758(3) 0.7515(3) 0.5153(2) 0.0252(12) Uani 1 1 d . . . . .
H00E H 0.559296 0.728108 0.546453 0.030 Uiso 1 1 calc R . . . .
C00F C 0.5497(3) 0.8198(3) 0.4992(2) 0.0251(12) Uani 1 1 d . . . . .
C00G C 0.9396(3) 0.4070(3) 0.6752(2) 0.0222(12) Uani 1 1 d . . . . .
H00G H 0.983930 0.378583 0.700961 0.027 Uiso 1 1 calc R . . . .
C00H C 0.5930(3) 0.8601(3) 0.3134(2) 0.0260(13) Uani 1 1 d . . . . .
C00I C 1.1384(3) 0.4139(3) 0.5773(2) 0.0297(13) Uani 1 1 d . . . . .
H00I H 1.188326 0.440765 0.584944 0.036 Uiso 1 1 calc R . . . .
C00J C 1.0034(3) 0.3962(3) 0.5892(2) 0.0227(12) Uani 1 1 d . . . . .
C00K C 0.6192(3) 0.5914(3) 0.4048(2) 0.0262(12) Uani 1 1 d . . . . .
H00K H 0.589059 0.632317 0.385272 0.031 Uiso 1 1 calc R . . . .
C00L C 0.6478(3) 0.8597(3) 0.3754(2) 0.0220(12) Uani 1 1 d . . . . .
C00M C 1.0775(3) 0.4371(3) 0.6019(2) 0.0232(12) Uani 1 1 d . . . . .
C00N C 0.6241(3) 0.8203(3) 0.4241(2) 0.0213(12) Uani 1 1 d . . . . .
C00O C 1.0555(3) 0.3132(3) 0.5305(2) 0.0311(13) Uani 1 1 d . . . . .
H00O H 1.048621 0.271320 0.506138 0.037 Uiso 1 1 calc R . . . .
C00P C 0.8788(3) 0.4336(3) 0.6982(2) 0.0222(12) Uani 1 1 d . . . . .
C00Q C 0.7235(3) 0.8981(3) 0.3917(2) 0.0257(13) Uani 1 1 d . . . . .
C00R C 0.8129(3) 0.4732(3) 0.6596(2) 0.0232(12) Uani 1 1 d . . . . .
H00R H 0.770623 0.489851 0.675291 0.028 Uiso 1 1 calc R . . . .
C00S C 0.9924(3) 0.3342(3) 0.5544(2) 0.0250(12) Uani 1 1 d . . . . .
C00T C 0.8430(3) 0.3712(3) 0.7851(2) 0.0283(12) Uani 1 1 d . . . . .
C00U C 0.4961(3) 0.8572(3) 0.5319(2) 0.0285(14) Uani 1 1 d . . . . .
C00V C 0.5128(3) 0.8180(3) 0.2936(2) 0.0316(14) Uani 1 1 d . . . . .
H00V H 0.518192 0.780753 0.326082 0.038 Uiso 1 1 calc R . . . .
C00W C 0.8883(3) 0.4242(3) 0.7662(2) 0.0223(12) Uani 1 1 d . . . . .
C00X C 0.9159(3) 0.2875(3) 0.5440(2) 0.0286(13) Uani 1 1 d . . . . .
H00X H 0.868435 0.318448 0.545139 0.034 Uiso 1 1 calc R . . . .
C00Y C 0.9532(3) 0.4601(3) 0.8734(2) 0.0301(13) Uani 1 1 d . . . . .
H00Y H 0.991691 0.489044 0.903732 0.036 Uiso 1 1 calc R . . . .
C00Z C 0.6202(3) 0.5327(3) 0.3697(2) 0.0293(13) Uani 1 1 d . . . . .
C010 C 0.6126(3) 0.9034(3) 0.2703(3) 0.0350(14) Uani 1 1 d . . . . .
H010 H 0.574619 0.906210 0.228886 0.042 Uiso 1 1 calc R . . . .
C011 C 0.5740(3) 0.8546(3) 0.4536(2) 0.0239(12) Uani 1 1 d . . . . .
H011 H 0.556246 0.901992 0.442509 0.029 Uiso 1 1 calc R . . . .
C012 C 0.7068(3) 0.4724(3) 0.4612(2) 0.0256(12) Uani 1 1 d . . . . .
H012 H 0.736585 0.431239 0.480384 0.031 Uiso 1 1 calc R . . . .
C013 C 1.0905(3) 0.5048(3) 0.6389(2) 0.0287(13) Uani 1 1 d . . . . .
H013 H 1.041805 0.510848 0.654330 0.034 Uiso 1 1 calc R . . . .
C014 C 1.1282(3) 0.3532(3) 0.5423(3) 0.0339(15) Uani 1 1 d . . . . .
H014 H 1.170762 0.338537 0.526008 0.041 Uiso 1 1 calc R . . . .
C015 C 0.6635(3) 0.4719(3) 0.3970(2) 0.0272(13) Uani 1 1 d . . . . .
C016 C 0.5340(3) 0.9008(3) 0.5826(3) 0.0380(15) Uani 1 1 d . . . . .
C017 C 0.7836(3) 0.3220(3) 0.7394(3) 0.0351(14) Uani 1 1 d . . . . .
H017 H 0.792095 0.327983 0.698080 0.042 Uiso 1 1 calc R . . . .
C018 C 0.9435(3) 0.4691(3) 0.8103(2) 0.0271(13) Uani 1 1 d . . . . .
C019 C 0.7411(3) 0.9397(3) 0.3458(2) 0.0310(13) Uani 1 1 d . . . . .
H019 H 0.791667 0.966172 0.356250 0.037 Uiso 1 1 calc R . . . .
C01A C 0.4379(3) 0.8641(3) 0.2919(3) 0.0412(15) Uani 1 1 d . . . . .
H01A H 0.445445 0.882557 0.333756 0.062 Uiso 1 1 calc GR . . . .
H01B H 0.386596 0.835633 0.277726 0.062 Uiso 1 1 calc GR . . . .
H01C H 0.433461 0.903719 0.263019 0.062 Uiso 1 1 calc GR . . . .
C01B C 0.9078(3) 0.4099(3) 0.8920(2) 0.0330(14) Uani 1 1 d . . . . .
H01D H 0.913879 0.405083 0.934942 0.040 Uiso 1 1 calc R . . . .
C01C C 0.8345(4) 0.7775(3) 0.7859(3) 0.0424(16) Uani 1 1 d . . . . .
C01D C 0.9886(3) 0.5300(3) 0.7904(2) 0.0333(14) Uani 1 1 d . . . . .
H01E H 0.986788 0.520644 0.746603 0.040 Uiso 1 1 calc R . . . .
C01E C 0.4976(4) 0.7797(3) 0.2317(3) 0.0441(16) Uani 1 1 d . . . . .
H01F H 0.490095 0.814616 0.198276 0.066 Uiso 1 1 calc GR . . . .
H01G H 0.447230 0.750337 0.222609 0.066 Uiso 1 1 calc GR . . . .
H01H H 0.545875 0.749499 0.234274 0.066 Uiso 1 1 calc GR . . . .
C01F C 0.8532(3) 0.3663(3) 0.8486(2) 0.0333(14) Uani 1 1 d . . . . .
H01I H 0.821795 0.332031 0.862298 0.040 Uiso 1 1 calc R . . . .
N01G N 0.8849(3) 0.7922(3) 0.7655(3) 0.0663(18) Uani 1 1 d . . . . .
C01H C 0.7859(3) 0.8966(3) 0.4572(2) 0.0321(14) Uani 1 1 d . . . . .
H01J H 0.771488 0.854985 0.479010 0.039 Uiso 1 1 calc R . . . .
C01I C 0.6857(3) 0.9423(3) 0.2862(2) 0.0339(14) Uani 1 1 d . . . . .
H01K H 0.697727 0.970938 0.255662 0.041 Uiso 1 1 calc R . . . .
C01J C 0.8890(3) 0.2485(3) 0.4822(3) 0.0383(15) Uani 1 1 d . . . . .
H01L H 0.884140 0.282145 0.448301 0.057 Uiso 1 1 calc GR . . . .
H01M H 0.834655 0.225770 0.475821 0.057 Uiso 1 1 calc GR . . . .
H01N H 0.930705 0.212263 0.482555 0.057 Uiso 1 1 calc GR . . . .
C01K C 0.4082(3) 0.8469(3) 0.5096(3) 0.0409(16) Uani 1 1 d . . . . .
C01L C 0.8763(3) 0.8867(3) 0.4586(3) 0.0436(16) Uani 1 1 d . . . . .
H01O H 0.880959 0.842393 0.437388 0.065 Uiso 1 1 calc GR . . . .
H01P H 0.913476 0.884727 0.502015 0.065 Uiso 1 1 calc GR . . . .
H01Q H 0.892536 0.926583 0.437329 0.065 Uiso 1 1 calc GR . . . .
C01M C 0.6283(4) 0.9096(4) 0.6083(3) 0.0459(17) Uani 1 1 d . . . . .
H01R H 0.652410 0.886076 0.578493 0.055 Uiso 1 1 calc R . . . .
C01N C 0.6939(4) 0.3509(3) 0.3839(3) 0.0497(18) Uani 1 1 d . . . . .
H01S H 0.688646 0.316411 0.350565 0.075 Uiso 1 1 calc GR . . . .
H01T H 0.662848 0.334031 0.410880 0.075 Uiso 1 1 calc GR . . . .
H01U H 0.753116 0.356630 0.408684 0.075 Uiso 1 1 calc GR . . . .
C01O C 0.9326(4) 0.2338(3) 0.5975(3) 0.0480(17) Uani 1 1 d . . . . .
H01V H 0.980142 0.203622 0.598104 0.072 Uiso 1 1 calc GR . . . .
H01W H 0.882827 0.204268 0.591201 0.072 Uiso 1 1 calc GR . . . .
H01X H 0.945616 0.259092 0.637228 0.072 Uiso 1 1 calc GR . . . .
C01P C 0.4851(4) 0.9358(4) 0.6120(3) 0.0512(18) Uani 1 1 d . . . . .
H01Y H 0.510385 0.966876 0.645920 0.061 Uiso 1 1 calc R . . . .
C01Q C 0.9407(4) 0.5996(3) 0.7904(3) 0.0487(17) Uani 1 1 d . . . . .
H01Z H 0.883449 0.595410 0.761348 0.073 Uiso 1 1 calc GR . . . .
H H 0.969243 0.638853 0.777463 0.073 Uiso 1 1 calc GR . . . .
HA H 0.938984 0.608798 0.832551 0.073 Uiso 1 1 calc GR . . . .
C01R C 0.3660(4) 0.7993(4) 0.4550(3) 0.0471(17) Uani 1 1 d . . . . .
H01 H 0.407877 0.788212 0.433781 0.057 Uiso 1 1 calc R . . . .
C01S C 1.1708(4) 0.5017(4) 0.6964(3) 0.0520(18) Uani 1 1 d . . . . .
H0AA H 1.166940 0.461977 0.723151 0.078 Uiso 1 1 calc GR . . . .
HB H 1.176740 0.546128 0.719909 0.078 Uiso 1 1 calc GR . . . .
HC H 1.219505 0.495190 0.682604 0.078 Uiso 1 1 calc GR . . . .
C01T C 0.7995(4) 0.2448(4) 0.7583(3) 0.0537(18) Uani 1 1 d . . . . .
H1AA H 0.855185 0.231076 0.757737 0.081 Uiso 1 1 calc GR . . . .
HD H 0.757017 0.215140 0.728916 0.081 Uiso 1 1 calc GR . . . .
HE H 0.796650 0.238402 0.800431 0.081 Uiso 1 1 calc GR . . . .
C01U C 0.9679(4) 0.7303(5) 0.6522(3) 0.071(2) Uani 1 1 d . . . . .
H2AA H 0.980868 0.732473 0.697998 0.085 Uiso 1 1 calc R . . . .
HF H 1.021074 0.728564 0.642780 0.085 Uiso 1 1 calc R . . . .
C01V C 0.8300(4) 0.7675(4) 0.6052(3) 0.060(2) Uani 1 1 d . . . . .
H3AA H 0.808262 0.775558 0.640282 0.072 Uiso 1 1 calc R . . . .
HG H 0.793577 0.792830 0.568024 0.072 Uiso 1 1 calc R . . . .
C01W C 0.7795(4) 0.9617(4) 0.4937(3) 0.066(2) Uani 1 1 d . . . . .
H4AA H 0.792338 1.003784 0.473154 0.098 Uiso 1 1 calc GR . . . .
HH H 0.819451 0.958093 0.536069 0.098 Uiso 1 1 calc GR . . . .
HI H 0.722562 0.965575 0.495588 0.098 Uiso 1 1 calc GR . . . .
C01X C 0.6642(4) 0.8724(5) 0.6711(3) 0.074(2) Uani 1 1 d . . . . .
H5AA H 0.644035 0.895942 0.701944 0.110 Uiso 1 1 calc GR . . . .
HJ H 0.725511 0.874635 0.684735 0.110 Uiso 1 1 calc GR . . . .
HK H 0.646272 0.822743 0.666859 0.110 Uiso 1 1 calc GR . . . .
C01Y C 0.7679(4) 0.7592(4) 0.8102(3) 0.068(2) Uani 1 1 d . . . . .
H7AA H 0.733866 0.721123 0.784942 0.102 Uiso 1 1 calc GR . . . .
HL H 0.732657 0.800938 0.808537 0.102 Uiso 1 1 calc GR . . . .
HM H 0.792058 0.743306 0.853524 0.102 Uiso 1 1 calc GR . . . .
C01Z C 0.3623(4) 0.8821(4) 0.5424(3) 0.0546(19) Uani 1 1 d . . . . .
H6AA H 0.303424 0.875509 0.529617 0.066 Uiso 1 1 calc R . . . .
C020 C 1.0921(4) 0.5683(3) 0.5978(3) 0.0521(18) Uani 1 1 d . . . . .
H02A H 1.139979 0.564103 0.582592 0.078 Uiso 1 1 calc GR . . . .
H02B H 1.097360 0.612034 0.622103 0.078 Uiso 1 1 calc GR . . . .
H02C H 1.040150 0.569661 0.562188 0.078 Uiso 1 1 calc GR . . . .
C021 C 0.9139(4) 0.6658(4) 0.6252(3) 0.066(2) Uani 1 1 d . . . . .
H02D H 0.936521 0.639894 0.596218 0.079 Uiso 1 1 calc R . . . .
H02E H 0.912149 0.633187 0.658899 0.079 Uiso 1 1 calc R . . . .
C022 C 0.5155(4) 0.5792(4) 0.2801(3) 0.069(2) Uani 1 1 d . . . . .
H02F H 0.480512 0.564336 0.238267 0.104 Uiso 1 1 calc GR . . . .
H02G H 0.543005 0.624189 0.277233 0.104 Uiso 1 1 calc GR . . . .
H02H H 0.480506 0.585255 0.306659 0.104 Uiso 1 1 calc GR . . . .
C023 C 1.0797(4) 0.5374(4) 0.8304(3) 0.059(2) Uani 1 1 d . . . . .
H02I H 1.083149 0.548657 0.873320 0.089 Uiso 1 1 calc GR . . . .
H02J H 1.105643 0.575521 0.813761 0.089 Uiso 1 1 calc GR . . . .
H02K H 1.109051 0.492735 0.829798 0.089 Uiso 1 1 calc GR . . . .
C024 C 0.6923(4) 0.3399(4) 0.7310(3) 0.064(2) Uani 1 1 d . . . . .
H02L H 0.683037 0.337013 0.771408 0.095 Uiso 1 1 calc GR . . . .
H02M H 0.655394 0.306167 0.701883 0.095 Uiso 1 1 calc GR . . . .
H02N H 0.679833 0.388065 0.714312 0.095 Uiso 1 1 calc GR . . . .
C025 C 0.9170(5) 0.7927(5) 0.6216(3) 0.078(3) Uani 1 1 d . . . . .
H02O H 0.927047 0.833520 0.650578 0.094 Uiso 1 1 calc R . . . .
H02P H 0.930240 0.806939 0.583839 0.094 Uiso 1 1 calc R . . . .
C026 C 0.3990(4) 0.9254(4) 0.5917(3) 0.061(2) Uani 1 1 d . . . . .
H026 H 0.365600 0.948565 0.612425 0.073 Uiso 1 1 calc R . . . .
C027 C 0.6546(4) 0.9862(4) 0.6132(4) 0.077(2) Uani 1 1 d . . . . .
H02Q H 0.626583 1.010214 0.573496 0.115 Uiso 1 1 calc GR . . . .
H02R H 0.715363 0.989182 0.622769 0.115 Uiso 1 1 calc GR . . . .
H02S H 0.638820 1.009184 0.646516 0.115 Uiso 1 1 calc GR . . . .
C028 C 0.3402(4) 0.7305(4) 0.4763(4) 0.082(3) Uani 1 1 d . . . . .
H02T H 0.389615 0.706386 0.504256 0.123 Uiso 1 1 calc GR . . . .
H02U H 0.313614 0.700375 0.440025 0.123 Uiso 1 1 calc GR . . . .
H02V H 0.300365 0.739739 0.498612 0.123 Uiso 1 1 calc GR . . . .
C029 C 0.2904(4) 0.8340(5) 0.4068(3) 0.071(2) Uani 1 1 d . . . . .
H02W H 0.251574 0.851363 0.427479 0.106 Uiso 1 1 calc GR . . . .
H02X H 0.261920 0.799034 0.374935 0.106 Uiso 1 1 calc GR . . . .
H02Y H 0.309362 0.873749 0.386994 0.106 Uiso 1 1 calc GR . . . .
N1 N 0.5579(5) 0.5487(7) 0.5941(4) 0.130(5) Uiso 0.99(3) 1 d . . . . .
C2 C 0.5629(8) 0.4874(10) 0.5815(6) 0.085(7) Uiso 0.68(3) 1 d . . . . .
C1 C 0.5621(7) 0.4266(8) 0.5529(6) 0.101(4) Uiso 0.75 1 d . . P . .

loop_
_atom_site_aniso_label
_atom_site_aniso_U_11
_atom_site_aniso_U_22
_atom_site_aniso_U_33
_atom_site_aniso_U_23
_atom_site_aniso_U_13
_atom_site_aniso_U_12
Sn01 0.0333(2) 0.0246(2) 0.02144(18) 0.0021(2) 0.00595(14) 0.0038(2)
N002 0.031(2) 0.020(3) 0.019(2) 0.0060(19) 0.006(2) 0.0017(18)
O003 0.049(2) 0.049(3) 0.023(2) -0.009(2) -0.0079(19) 0.017(2)
O004 0.049(2) 0.031(3) 0.030(2) -0.010(2) -0.0043(19) 0.009(2)
N005 0.026(2) 0.018(3) 0.019(2) 0.0063(19) 0.0028(19) 0.0041(18)
O006 0.039(2) 0.050(3) 0.040(2) -0.006(2) 0.009(2) -0.007(2)
C007 0.021(3) 0.017(3) 0.019(3) 0.003(2) -0.002(2) 0.001(2)
C008 0.019(3) 0.024(3) 0.020(3) 0.001(2) 0.006(2) 0.002(2)
C009 0.017(2) 0.028(3) 0.017(3) 0.000(2) 0.002(2) 0.001(2)
C00A 0.026(3) 0.014(3) 0.028(3) -0.004(2) 0.005(2) -0.001(2)
C00B 0.023(3) 0.013(3) 0.021(3) 0.002(2) 0.002(2) -0.004(2)
C00C 0.017(2) 0.023(3) 0.021(3) -0.001(2) 0.000(2) 0.000(2)
C00D 0.025(3) 0.022(3) 0.020(3) 0.001(2) 0.007(2) 0.000(2)
C00E 0.024(3) 0.032(4) 0.022(3) 0.005(3) 0.011(2) 0.001(2)
C00F 0.028(3) 0.025(4) 0.024(3) 0.005(2) 0.010(2) 0.006(2)
C00G 0.023(3) 0.015(3) 0.024(3) 0.000(2) 0.002(2) 0.004(2)
C00H 0.027(3) 0.024(4) 0.025(3) 0.008(2) 0.007(2) 0.002(2)
C00I 0.026(3) 0.030(4) 0.031(3) 0.002(3) 0.006(3) 0.002(2)
C00J 0.023(3) 0.021(3) 0.022(3) 0.005(2) 0.004(2) 0.006(2)
C00K 0.024(3) 0.024(3) 0.026(3) 0.002(3) 0.003(2) 0.004(2)
C00L 0.025(3) 0.014(3) 0.025(3) 0.004(2) 0.006(2) 0.002(2)
C00M 0.026(3) 0.025(3) 0.016(3) 0.007(2) 0.004(2) 0.006(2)
C00N 0.016(2) 0.024(3) 0.019(3) 0.001(2) -0.001(2) -0.001(2)
C00O 0.033(3) 0.024(4) 0.033(3) -0.003(3) 0.007(3) 0.008(3)
C00P 0.028(3) 0.013(3) 0.023(3) 0.001(2) 0.004(2) -0.003(2)
C00Q 0.027(3) 0.025(4) 0.026(3) 0.000(2) 0.010(2) 0.004(2)
C00R 0.022(3) 0.021(3) 0.027(3) 0.002(2) 0.009(2) 0.004(2)
C00S 0.022(3) 0.026(3) 0.025(3) 0.001(3) 0.005(2) 0.004(2)
C00T 0.028(3) 0.028(3) 0.029(3) 0.012(3) 0.009(2) 0.008(3)
C00U 0.034(3) 0.028(4) 0.025(3) 0.011(2) 0.011(3) 0.018(2)
C00V 0.030(3) 0.039(4) 0.021(3) 0.009(3) 0.001(2) -0.003(3)
C00W 0.020(3) 0.024(3) 0.022(3) 0.007(2) 0.007(2) 0.008(2)
C00X 0.029(3) 0.022(3) 0.033(3) -0.007(3) 0.008(3) 0.004(2)
C00Y 0.033(3) 0.031(4) 0.025(3) 0.001(3) 0.008(3) 0.010(3)
C00Z 0.024(3) 0.033(4) 0.023(3) -0.003(3) -0.003(2) 0.000(2)
C010 0.036(3) 0.035(4) 0.030(3) 0.014(3) 0.004(3) 0.002(3)
C011 0.030(3) 0.017(3) 0.022(3) 0.002(2) 0.004(2) 0.005(2)
C012 0.026(3) 0.018(3) 0.029(3) 0.000(2) 0.005(2) 0.001(2)
C013 0.032(3) 0.028(4) 0.028(3) -0.006(3) 0.013(3) -0.007(2)
C014 0.027(3) 0.034(4) 0.041(3) -0.002(3) 0.011(3) 0.007(2)
C015 0.027(3) 0.025(4) 0.026(3) -0.009(3) 0.004(2) 0.000(2)
C016 0.041(3) 0.042(4) 0.030(3) 0.002(3) 0.011(3) 0.020(3)
C017 0.039(3) 0.032(4) 0.032(3) 0.007(3) 0.007(3) -0.008(3)
C018 0.030(3) 0.027(4) 0.022(3) 0.002(2) 0.007(2) 0.009(2)
C019 0.031(3) 0.028(4) 0.036(3) 0.004(3) 0.013(3) -0.004(2)
C01A 0.037(3) 0.044(4) 0.040(3) 0.004(3) 0.008(3) -0.005(3)
C01B 0.047(3) 0.035(4) 0.020(3) 0.009(3) 0.014(3) 0.014(3)
C01C 0.042(4) 0.041(4) 0.039(4) -0.002(3) 0.006(3) -0.004(3)
C01D 0.042(3) 0.033(4) 0.024(3) -0.006(3) 0.009(3) -0.009(3)
C01E 0.044(4) 0.037(4) 0.045(4) -0.001(3) 0.006(3) -0.006(3)
C01F 0.036(3) 0.035(4) 0.031(3) 0.018(3) 0.013(3) 0.006(3)
N01G 0.052(3) 0.081(5) 0.067(4) -0.014(4) 0.020(3) -0.010(3)
C01H 0.028(3) 0.036(4) 0.029(3) 0.006(3) 0.005(3) -0.007(2)
C01I 0.039(3) 0.035(4) 0.029(3) 0.013(3) 0.013(3) -0.002(3)
C01J 0.039(3) 0.032(4) 0.041(4) -0.013(3) 0.009(3) -0.005(3)
C01K 0.038(3) 0.046(4) 0.041(4) 0.010(3) 0.015(3) 0.012(3)
C01L 0.037(3) 0.042(5) 0.044(4) 0.012(3) 0.002(3) 0.005(3)
C01M 0.048(4) 0.051(5) 0.034(4) -0.015(3) 0.007(3) 0.011(3)
C01N 0.054(4) 0.032(4) 0.046(4) -0.014(3) -0.008(3) 0.008(3)
C01O 0.051(4) 0.039(4) 0.052(4) 0.001(3) 0.014(3) -0.016(3)
C01P 0.058(4) 0.058(5) 0.039(4) -0.005(3) 0.016(3) 0.030(4)
C01Q 0.067(4) 0.036(4) 0.047(4) 0.002(3) 0.024(4) -0.006(3)
C01R 0.038(3) 0.057(5) 0.052(4) -0.001(4) 0.023(3) -0.010(3)
C01S 0.055(4) 0.054(5) 0.040(4) -0.015(3) 0.006(3) -0.009(3)
C01T 0.055(4) 0.048(5) 0.050(4) 0.002(4) 0.006(3) -0.005(3)
C01U 0.047(4) 0.113(8) 0.050(5) -0.017(5) 0.012(4) -0.027(5)
C01V 0.075(5) 0.032(5) 0.063(5) 0.010(4) 0.007(4) -0.014(4)
C01W 0.039(4) 0.103(7) 0.041(4) -0.031(4) -0.005(3) 0.007(4)
C01X 0.054(4) 0.105(7) 0.049(4) -0.010(5) 0.000(3) 0.017(5)
C01Y 0.065(5) 0.085(7) 0.055(5) 0.002(4) 0.020(4) -0.023(4)
C01Z 0.034(3) 0.082(6) 0.050(4) 0.008(4) 0.017(3) 0.023(4)
C020 0.073(5) 0.034(4) 0.052(4) 0.002(3) 0.025(4) 0.004(3)
C021 0.038(4) 0.097(7) 0.056(5) 0.021(4) 0.006(4) -0.002(4)
C022 0.069(5) 0.083(6) 0.029(4) -0.012(4) -0.020(3) 0.044(4)
C023 0.050(4) 0.068(6) 0.057(5) 0.007(4) 0.012(4) -0.018(4)
C024 0.039(4) 0.056(5) 0.084(6) 0.009(4) 0.003(4) -0.005(3)
C025 0.103(6) 0.079(7) 0.045(5) 0.011(4) 0.015(5) -0.044(5)
C026 0.060(5) 0.086(6) 0.043(4) 0.005(4) 0.026(4) 0.038(4)
C027 0.064(5) 0.075(7) 0.084(6) -0.019(5) 0.014(4) 0.010(4)
C028 0.068(5) 0.064(6) 0.123(7) -0.001(5) 0.044(5) -0.003(4)
C029 0.050(4) 0.091(7) 0.065(5) -0.001(5) 0.010(4) -0.011(4)

loop_
_atom_type_symbol
_atom_type_description
_atom_type_scat_dispersion_real
_atom_type_scat_dispersion_imag
_atom_type_scat_source
C C 0.0033 0.0016 'International Tables Vol C Tables 4.2.6.8 and 6.1.1.4'
H H 0.0000 0.0000 'International Tables Vol C Tables 4.2.6.8 and 6.1.1.4'
N N 0.0061 0.0033 'International Tables Vol C Tables 4.2.6.8 and 6.1.1.4'
O O 0.0106 0.0060 'International Tables Vol C Tables 4.2.6.8 and 6.1.1.4'
Sn Sn -0.6537 1.4246 'International Tables Vol C Tables 4.2.6.8 and 6.1.1.4'

loop_
_geom_angle_atom_site_label_1
_geom_angle_atom_site_label_2
_geom_angle_atom_site_label_3
_geom_angle
_geom_angle_site_symmetry_1
_geom_angle_site_symmetry_3
_geom_angle_publ_flag
N002 Sn01 N005 78.76(15) . . ?
N002 Sn01 O006 84.99(14) . . ?
N005 Sn01 O006 92.40(14) . . ?
C007 N002 Sn01 121.9(3) . . ?
C007 N002 C008 122.7(4) . . ?
C008 N002 Sn01 114.4(3) . . ?
C00Z O003 C022 116.4(4) . . ?
C015 O004 C01N 118.8(4) . . ?
C00B N005 Sn01 120.9(3) . . ?
C00B N005 C00C 123.8(4) . . ?
C00C N005 Sn01 113.9(3) . . ?
C01V O006 Sn01 113.9(3) . . ?
C021 O006 Sn01 117.1(4) . . ?
C021 O006 C01V 108.8(5) . . ?
C009 C007 N002 123.7(4) . . ?
C00E C007 N002 118.2(4) . . ?
C00E C007 C009 117.9(5) . . ?
C00C C008 N002 116.3(4) . . ?
C00K C008 N002 123.5(5) . . ?
C00K C008 C00C 119.8(5) . . ?
C007 C009 H009 119.2 . . ?
C00N C009 C007 121.5(4) . . ?
C00N C009 H009 119.2 . . ?
C00D C00A C00G 120.4(4) . . ?
C00D C00A C00J 119.8(4) . . ?
C00G C00A C00J 119.8(4) . . ?
N005 C00B C00D 123.6(4) . . ?
C00R C00B N005 118.6(4) . . ?
C00R C00B C00D 117.5(4) . . ?
C008 C00C N005 116.4(4) . . ?
C012 C00C N005 124.8(5) . . ?
C012 C00C C008 118.5(5) . . ?
C00A C00D C00B 121.0(4) . . ?
C00A C00D H00D 119.5 . . ?
C00B C00D H00D 119.5 . . ?
C007 C00E H00E 119.2 . . ?
C00F C00E C007 121.7(4) . . ?
C00F C00E H00E 119.2 . . ?
C00E C00F C00U 119.9(4) . . ?
C00E C00F C011 119.5(4) . . ?
C011 C00F C00U 120.6(5) . . ?
C00A C00G H00G 120.2 . . ?
C00P C00G C00A 119.5(4) . . ?
C00P C00G H00G 120.2 . . ?
C00L C00H C00V 122.0(4) . . ?
C010 C00H C00L 118.2(5) . . ?
C010 C00H C00V 119.7(5) . . ?
C00M C00I H00I 119.2 . . ?
C014 C00I H00I 119.2 . . ?
C014 C00I C00M 121.6(5) . . ?
C00M C00J C00A 118.5(4) . . ?
C00S C00J C00A 120.3(4) . . ?
C00S C00J C00M 121.2(4) . . ?
C008 C00K H00K 119.6 . . ?
C00Z C00K C008 120.8(5) . . ?
C00Z C00K H00K 119.6 . . ?
C00H C00L C00N 119.6(4) . . ?
C00H C00L C00Q 120.2(4) . . ?
C00Q C00L C00N 120.1(4) . . ?
C00I C00M C00J 117.9(5) . . ?
C00I C00M C013 119.9(5) . . ?
C00J C00M C013 122.2(4) . . ?
C009 C00N C00L 122.7(4) . . ?
C009 C00N C011 118.9(4) . . ?
C011 C00N C00L 118.4(5) . . ?
C00S C00O H00O 119.7 . . ?
C014 C00O H00O 119.7 . . ?
C014 C00O C00S 120.6(5) . . ?
C00G C00P C00W 119.8(4) . . ?
C00R C00P C00G 119.7(4) . . ?
C00R C00P C00W 120.3(4) . . ?
C00L C00Q C019 119.0(5) . . ?
C00L C00Q C01H 121.9(4) . . ?
C019 C00Q C01H 119.1(4) . . ?
C00B C00R H00R 119.1 . . ?
C00P C00R C00B 121.8(4) . . ?
C00P C00R H00R 119.1 . . ?
C00J C00S C00O 118.7(5) . . ?
C00J C00S C00X 121.8(4) . . ?
C00O C00S C00X 119.5(5) . . ?
C00W C00T C017 122.4(4) . . ?
C01F C00T C00W 117.7(5) . . ?
C01F C00T C017 119.9(5) . . ?
C016 C00U C00F 119.5(4) . . ?
C016 C00U C01K 121.5(5) . . ?
C01K C00U C00F 119.1(5) . . ?
C00H C00V H00V 107.1 . . ?
C00H C00V C01A 111.4(5) . . ?
C00H C00V C01E 112.9(4) . . ?
C01A C00V H00V 107.1 . . ?
C01E C00V H00V 107.1 . . ?
C01E C00V C01A 111.0(4) . . ?
C00T C00W C00P 120.5(5) . . ?
C018 C00W C00P 118.7(4) . . ?
C018 C00W C00T 120.8(4) . . ?
C00S C00X H00X 107.9 . . ?
C00S C00X C01O 109.4(4) . . ?
C01J C00X C00S 114.2(4) . . ?
C01J C00X H00X 107.9 . . ?
C01J C00X C01O 109.4(5) . . ?
C01O C00X H00X 107.9 . . ?
C018 C00Y H00Y 119.7 . . ?
C01B C00Y H00Y 119.7 . . ?
C01B C00Y C018 120.6(5) . . ?
C00K C00Z O003 124.2(5) . . ?
C00K C00Z C015 120.9(5) . . ?
C015 C00Z O003 114.9(5) . . ?
C00H C010 H010 119.1 . . ?
C01I C010 C00H 121.8(5) . . ?
C01I C010 H010 119.1 . . ?
C00F C011 C00N 120.5(5) . . ?
C00F C011 H011 119.7 . . ?
C00N C011 H011 119.7 . . ?
C00C C012 H012 119.2 . . ?
C00C C012 C015 121.5(5) . . ?
C015 C012 H012 119.2 . . ?
C00M C013 H013 107.8 . . ?
C00M C013 C01S 111.5(5) . . ?
C00M C013 C020 110.8(4) . . ?
C01S C013 H013 107.8 . . ?
C020 C013 H013 107.8 . . ?
C020 C013 C01S 111.0(5) . . ?
C00I C014 C00O 120.0(5) . . ?
C00I C014 H014 120.0 . . ?
C00O C014 H014 120.0 . . ?
O004 C015 C00Z 116.7(5) . . ?
O004 C015 C012 124.8(5) . . ?
C00Z C015 C012 118.5(5) . . ?
C00U C016 C01M 121.7(5) . . ?
C01P C016 C00U 119.6(5) . . ?
C01P C016 C01M 118.7(6) . . ?
C00T C017 H017 107.9 . . ?
C00T C017 C01T 112.4(5) . . ?
C00T C017 C024 111.6(5) . . ?
C01T C017 H017 107.9 . . ?
C01T C017 C024 109.1(5) . . ?
C024 C017 H017 107.9 . . ?
C00W C018 C01D 121.5(4) . . ?
C00Y C018 C00W 118.9(5) . . ?
C00Y C018 C01D 119.4(5) . . ?
C00Q C019 H019 119.8 . . ?
C01I C019 C00Q 120.4(5) . . ?
C01I C019 H019 119.8 . . ?
C00V C01A H01A 109.5 . . ?
C00V C01A H01B 109.5 . . ?
C00V C01A H01C 109.5 . . ?
H01A C01A H01B 109.5 . . ?
H01A C01A H01C 109.5 . . ?
H01B C01A H01C 109.5 . . ?
C00Y C01B H01D 119.8 . . ?
C00Y C01B C01F 120.3(5) . . ?
C01F C01B H01D 119.8 . . ?
N01G C01C C01Y 178.1(7) . . ?
C018 C01D H01E 107.7 . . ?
C018 C01D C01Q 109.2(4) . . ?
C01Q C01D H01E 107.7 . . ?
C023 C01D C018 113.6(5) . . ?
C023 C01D H01E 107.7 . . ?
C023 C01D C01Q 110.6(5) . . ?
C00V C01E H01F 109.5 . . ?
C00V C01E H01G 109.5 . . ?
C00V C01E H01H 109.5 . . ?
H01F C01E H01G 109.5 . . ?
H01F C01E H01H 109.5 . . ?
H01G C01E H01H 109.5 . . ?
C00T C01F H01I 119.2 . . ?
C01B C01F C00T 121.6(5) . . ?
C01B C01F H01I 119.2 . . ?
C00Q C01H H01J 107.2 . . ?
C00Q C01H C01L 113.2(4) . . ?
C01L C01H H01J 107.2 . . ?
C01W C01H C00Q 111.9(5) . . ?
C01W C01H H01J 107.2 . . ?
C01W C01H C01L 109.8(5) . . ?
C010 C01I H01K 119.9 . . ?
C019 C01I C010 120.2(5) . . ?
C019 C01I H01K 119.9 . . ?
C00X C01J H01L 109.5 . . ?
C00X C01J H01M 109.5 . . ?
C00X C01J H01N 109.5 . . ?
H01L C01J H01M 109.5 . . ?
H01L C01J H01N 109.5 . . ?
H01M C01J H01N 109.5 . . ?
C00U C01K C01R 122.3(5) . . ?
C01Z C01K C00U 116.3(6) . . ?
C01Z C01K C01R 121.5(5) . . ?
C01H C01L H01O 109.5 . . ?
C01H C01L H01P 109.5 . . ?
C01H C01L H01Q 109.5 . . ?
H01O C01L H01P 109.5 . . ?
H01O C01L H01Q 109.5 . . ?
H01P C01L H01Q 109.5 . . ?
C016 C01M H01R 107.5 . . ?
C016 C01M C01X 110.9(5) . . ?
C01X C01M H01R 107.5 . . ?
C027 C01M C016 112.4(5) . . ?
C027 C01M H01R 107.5 . . ?
C027 C01M C01X 110.8(6) . . ?
O004 C01N H01S 109.5 . . ?
O004 C01N H01T 109.5 . . ?
O004 C01N H01U 109.5 . . ?
H01S C01N H01T 109.5 . . ?
H01S C01N H01U 109.5 . . ?
H01T C01N H01U 109.5 . . ?
C00X C01O H01V 109.5 . . ?
C00X C01O H01W 109.5 . . ?
C00X C01O H01X 109.5 . . ?
H01V C01O H01W 109.5 . . ?
H01V C01O H01X 109.5 . . ?
H01W C01O H01X 109.5 . . ?
C016 C01P H01Y 120.1 . . ?
C016 C01P C026 119.9(6) . . ?
C026 C01P H01Y 120.1 . . ?
C01D C01Q H01Z 109.5 . . ?
C01D C01Q H 109.5 . . ?
C01D C01Q HA 109.5 . . ?
H01Z C01Q H 109.5 . . ?
H01Z C01Q HA 109.5 . . ?
H C01Q HA 109.5 . . ?
C01K C01R H01 107.5 . . ?
C01K C01R C029 113.1(6) . . ?
C028 C01R C01K 111.2(6) . . ?
C028 C01R H01 107.5 . . ?
C028 C01R C029 109.7(6) . . ?
C029 C01R H01 107.5 . . ?
C013 C01S H0AA 109.5 . . ?
C013 C01S HB 109.5 . . ?
C013 C01S HC 109.5 . . ?
H0AA C01S HB 109.5 . . ?
H0AA C01S HC 109.5 . . ?
HB C01S HC 109.5 . . ?
C017 C01T H1AA 109.5 . . ?
C017 C01T HD 109.5 . . ?
C017 C01T HE 109.5 . . ?
H1AA C01T HD 109.5 . . ?
H1AA C01T HE 109.5 . . ?
HD C01T HE 109.5 . . ?
H2AA C01U HF 108.8 . . ?
C021 C01U H2AA 110.7 . . ?
C021 C01U HF 110.7 . . ?
C025 C01U H2AA 110.7 . . ?
C025 C01U HF 110.7 . . ?
C025 C01U C021 105.4(6) . . ?
O006 C01V H3AA 110.4 . . ?
O006 C01V HG 110.4 . . ?
O006 C01V C025 106.4(6) . . ?
H3AA C01V HG 108.6 . . ?
C025 C01V H3AA 110.4 . . ?
C025 C01V HG 110.4 . . ?
C01H C01W H4AA 109.5 . . ?
C01H C01W HH 109.5 . . ?
C01H C01W HI 109.5 . . ?
H4AA C01W HH 109.5 . . ?
H4AA C01W HI 109.5 . . ?
HH C01W HI 109.5 . . ?
C01M C01X H5AA 109.5 . . ?
C01M C01X HJ 109.5 . . ?
C01M C01X HK 109.5 . . ?
H5AA C01X HJ 109.5 . . ?
H5AA C01X HK 109.5 . . ?
HJ C01X HK 109.5 . . ?
C01C C01Y H7AA 109.5 . . ?
C01C C01Y HL 109.5 . . ?
C01C C01Y HM 109.5 . . ?
H7AA C01Y HL 109.5 . . ?
H7AA C01Y HM 109.5 . . ?
HL C01Y HM 109.5 . . ?
C01K C01Z H6AA 118.7 . . ?
C026 C01Z C01K 122.5(6) . . ?
C026 C01Z H6AA 118.7 . . ?
C013 C020 H02A 109.5 . . ?
C013 C020 H02B 109.5 . . ?
C013 C020 H02C 109.5 . . ?
H02A C020 H02B 109.5 . . ?
H02A C020 H02C 109.5 . . ?
H02B C020 H02C 109.5 . . ?
O006 C021 C01U 106.0(6) . . ?
O006 C021 H02D 110.5 . . ?
O006 C021 H02E 110.5 . . ?
C01U C021 H02D 110.5 . . ?
C01U C021 H02E 110.5 . . ?
H02D C021 H02E 108.7 . . ?
O003 C022 H02F 109.5 . . ?
O003 C022 H02G 109.5 . . ?
O003 C022 H02H 109.5 . . ?
H02F C022 H02G 109.5 . . ?
H02F C022 H02H 109.5 . . ?
H02G C022 H02H 109.5 . . ?
C01D C023 H02I 109.5 . . ?
C01D C023 H02J 109.5 . . ?
C01D C023 H02K 109.5 . . ?
H02I C023 H02J 109.5 . . ?
H02I C023 H02K 109.5 . . ?
H02J C023 H02K 109.5 . . ?
C017 C024 H02L 109.5 . . ?
C017 C024 H02M 109.5 . . ?
C017 C024 H02N 109.5 . . ?
H02L C024 H02M 109.5 . . ?
H02L C024 H02N 109.5 . . ?
H02M C024 H02N 109.5 . . ?
C01U C025 H02O 111.0 . . ?
C01U C025 H02P 111.0 . . ?
C01V C025 C01U 103.8(6) . . ?
C01V C025 H02O 111.0 . . ?
C01V C025 H02P 111.0 . . ?
H02O C025 H02P 109.0 . . ?
C01P C026 H026 119.9 . . ?
C01Z C026 C01P 120.2(6) . . ?
C01Z C026 H026 119.9 . . ?
C01M C027 H02Q 109.5 . . ?
C01M C027 H02R 109.5 . . ?
C01M C027 H02S 109.5 . . ?
H02Q C027 H02R 109.5 . . ?
H02Q C027 H02S 109.5 . . ?
H02R C027 H02S 109.5 . . ?
C01R C028 H02T 109.5 . . ?
C01R C028 H02U 109.5 . . ?
C01R C028 H02V 109.5 . . ?
H02T C028 H02U 109.5 . . ?
H02T C028 H02V 109.5 . . ?
H02U C028 H02V 109.5 . . ?
C01R C029 H02W 109.5 . . ?
C01R C029 H02X 109.5 . . ?
C01R C029 H02Y 109.5 . . ?
H02W C029 H02X 109.5 . . ?
H02W C029 H02Y 109.5 . . ?
H02X C029 H02Y 109.5 . . ?
N1 C2 C1 165.3(15) . . ?

loop_
_geom_bond_atom_site_label_1
_geom_bond_atom_site_label_2
_geom_bond_distance
_geom_bond_site_symmetry_2
_geom_bond_publ_flag
Sn01 N002 2.084(4) . ?
Sn01 N005 2.107(4) . ?
Sn01 O006 2.472(4) . ?
N002 C007 1.406(6) . ?
N002 C008 1.416(6) . ?
O003 C00Z 1.393(6) . ?
O003 C022 1.411(7) . ?
O004 C015 1.375(6) . ?
O004 C01N 1.389(7) . ?
N005 C00B 1.405(6) . ?
N005 C00C 1.408(6) . ?
O006 C01V 1.440(8) . ?
O006 C021 1.437(7) . ?
C007 C009 1.403(6) . ?
C007 C00E 1.395(6) . ?
C008 C00C 1.405(7) . ?
C008 C00K 1.395(7) . ?
C009 H009 0.9500 . ?
C009 C00N 1.382(7) . ?
C00A C00D 1.379(7) . ?
C00A C00G 1.404(7) . ?
C00A C00J 1.516(6) . ?
C00B C00D 1.413(6) . ?
C00B C00R 1.401(6) . ?
C00C C012 1.395(7) . ?
C00D H00D 0.9500 . ?
C00E H00E 0.9500 . ?
C00E C00F 1.372(7) . ?
C00F C00U 1.518(6) . ?
C00F C011 1.394(6) . ?
C00G H00G 0.9500 . ?
C00G C00P 1.391(6) . ?
C00H C00L 1.408(7) . ?
C00H C00V 1.507(7) . ?
C00H C010 1.396(7) . ?
C00I H00I 0.9500 . ?
C00I C00M 1.393(6) . ?
C00I C014 1.371(7) . ?
C00J C00M 1.417(7) . ?
C00J C00S 1.388(7) . ?
C00K H00K 0.9500 . ?
C00K C00Z 1.368(7) . ?
C00L C00N 1.490(6) . ?
C00L C00Q 1.410(7) . ?
C00M C013 1.505(7) . ?
C00N C011 1.398(6) . ?
C00O H00O 0.9500 . ?
C00O C00S 1.402(6) . ?
C00O C014 1.391(7) . ?
C00P C00R 1.389(7) . ?
C00P C00W 1.507(6) . ?
C00Q C019 1.412(7) . ?
C00Q C01H 1.514(7) . ?
C00R H00R 0.9500 . ?
C00S C00X 1.518(7) . ?
C00T C00W 1.408(7) . ?
C00T C017 1.505(8) . ?
C00T C01F 1.397(7) . ?
C00U C016 1.389(8) . ?
C00U C01K 1.417(7) . ?
C00V H00V 1.0000 . ?
C00V C01A 1.527(7) . ?
C00V C01E 1.524(7) . ?
C00W C018 1.406(7) . ?
C00X H00X 1.0000 . ?
C00X C01J 1.515(7) . ?
C00X C01O 1.534(8) . ?
C00Y H00Y 0.9500 . ?
C00Y C018 1.397(7) . ?
C00Y C01B 1.369(7) . ?
C00Z C015 1.392(7) . ?
C010 H010 0.9500 . ?
C010 C01I 1.380(7) . ?
C011 H011 0.9500 . ?
C012 H012 0.9500 . ?
C012 C015 1.399(7) . ?
C013 H013 1.0000 . ?
C013 C01S 1.545(7) . ?
C013 C020 1.525(8) . ?
C014 H014 0.9500 . ?
C016 C01M 1.516(8) . ?
C016 C01P 1.388(7) . ?
C017 H017 1.0000 . ?
C017 C01T 1.516(8) . ?
C017 C024 1.530(8) . ?
C018 C01D 1.525(7) . ?
C019 H019 0.9500 . ?
C019 C01I 1.371(7) . ?
C01A H01A 0.9800 . ?
C01A H01B 0.9800 . ?
C01A H01C 0.9800 . ?
C01B H01D 0.9500 . ?
C01B C01F 1.379(8) . ?
C01C N01G 1.129(7) . ?
C01C C01Y 1.447(8) . ?
C01D H01E 1.0000 . ?
C01D C01Q 1.543(8) . ?
C01D C023 1.516(7) . ?
C01E H01F 0.9800 . ?
C01E H01G 0.9800 . ?
C01E H01H 0.9800 . ?
C01F H01I 0.9500 . ?
C01H H01J 1.0000 . ?
C01H C01L 1.530(7) . ?
C01H C01W 1.504(8) . ?
C01I H01K 0.9500 . ?
C01J H01L 0.9800 . ?
C01J H01M 0.9800 . ?
C01J H01N 0.9800 . ?
C01K C01R 1.507(8) . ?
C01K C01Z 1.405(8) . ?
C01L H01O 0.9800 . ?
C01L H01P 0.9800 . ?
C01L H01Q 0.9800 . ?
C01M H01R 1.0000 . ?
C01M C01X 1.524(9) . ?
C01M C027 1.506(10) . ?
C01N H01S 0.9800 . ?
C01N H01T 0.9800 . ?
C01N H01U 0.9800 . ?
C01O H01V 0.9800 . ?
C01O H01W 0.9800 . ?
C01O H01X 0.9800 . ?
C01P H01Y 0.9500 . ?
C01P C026 1.389(9) . ?
C01Q H01Z 0.9800 . ?
C01Q H 0.9800 . ?
C01Q HA 0.9800 . ?
C01R H01 1.0000 . ?
C01R C028 1.498(9) . ?
C01R C029 1.531(9) . ?
C01S H0AA 0.9800 . ?
C01S HB 0.9800 . ?
C01S HC 0.9800 . ?
C01T H1AA 0.9800 . ?
C01T HD 0.9800 . ?
C01T HE 0.9800 . ?
C01U H2AA 0.9900 . ?
C01U HF 0.9900 . ?
C01U C021 1.524(10) . ?
C01U C025 1.488(11) . ?
C01V H3AA 0.9900 . ?
C01V HG 0.9900 . ?
C01V C025 1.474(9) . ?
C01W H4AA 0.9800 . ?
C01W HH 0.9800 . ?
C01W HI 0.9800 . ?
C01X H5AA 0.9800 . ?
C01X HJ 0.9800 . ?
C01X HK 0.9800 . ?
C01Y H7AA 0.9800 . ?
C01Y HL 0.9800 . ?
C01Y HM 0.9800 . ?
C01Z H6AA 0.9500 . ?
C01Z C026 1.359(9) . ?
C020 H02A 0.9800 . ?
C020 H02B 0.9800 . ?
C020 H02C 0.9800 . ?
C021 H02D 0.9900 . ?
C021 H02E 0.9900 . ?
C022 H02F 0.9800 . ?
C022 H02G 0.9800 . ?
C022 H02H 0.9800 . ?
C023 H02I 0.9800 . ?
C023 H02J 0.9800 . ?
C023 H02K 0.9800 . ?
C024 H02L 0.9800 . ?
C024 H02M 0.9800 . ?
C024 H02N 0.9800 . ?
C025 H02O 0.9900 . ?
C025 H02P 0.9900 . ?
C026 H026 0.9500 . ?
C027 H02Q 0.9800 . ?
C027 H02R 0.9800 . ?
C027 H02S 0.9800 . ?
C028 H02T 0.9800 . ?
C028 H02U 0.9800 . ?
C028 H02V 0.9800 . ?
C029 H02W 0.9800 . ?
C029 H02X 0.9800 . ?
C029 H02Y 0.9800 . ?
N1 C2 1.200(16) . ?
C2 C1 1.31(2) . ?
